data_7002363
loop_
_publ_author_name
'Koshevoy, Igor O.'
'Smirnova, Ekaterina S.'
'Dom\'enech, Antonio'
'Karttunen, Antti J.'
'Haukka, Matti'
'Tunik, Sergey P.'
'Pakkanen, Tapani A.'

_publ_section_title
;
 Synthesis, electrochemical and theoretical studies of the Au(i)-Cu(i)
 heterometallic clusters bearing ferrocenyl groups
;
_journal_issue 39
_journal_name_full 'Dalton Transactions'
_journal_page_first 8392
_journal_page_last 8398
_journal_paper_doi 10.1039/b901816f
_journal_year 2009
_chemical_formula_moiety 'C162 H126 Au6 Cu2 Fe6 P6, 3(C3 H6 O), 2(F6 P), 1/2(C6 H14)'
_chemical_formula_sum 'C174 H151 Au6 Cu2 F12 Fe6 O3 P8'
_chemical_formula_weight 4409.69
_chemical_name_systematic
;
?
;
_space_group_IT_number 148
_symmetry_cell_setting trigonal
_symmetry_space_group_name_Hall '-R 3'
_symmetry_space_group_name_H-M 'R -3 :H'
_atom_sites_solution_hydrogens geom
_atom_sites_solution_primary direct
_atom_sites_solution_secondary difmap
_audit_creation_method SHELXL-97
_cell_angle_alpha 90.00
_cell_angle_beta 90.00
_cell_angle_gamma 120.00
_cell_formula_units_Z 6
_cell_length_a 24.7994(3)
_cell_length_b 24.7994(3)
_cell_length_c 46.1400(7)
_cell_measurement_reflns_used 11597
_cell_measurement_temperature 120(2)
_cell_measurement_theta_max 26.73
_cell_measurement_theta_min 1.00
_cell_volume 24574.8(6)
_computing_cell_refinement 'Denzo/Scalepack (Otwinowski & Minor, 1997)'
_computing_data_collection 'Collect (Bruker AXS BV, 1997-2004)'
_computing_data_reduction 'Denzo/Scalepack (Otwinowski & Minor, 1997)'
_computing_molecular_graphics 'Diamond v.3.1e (Brandenburg, 2007)'
_computing_publication_material 'SHELXL-97 (Sheldrick, 1997)'
_computing_structure_refinement 'SHELXL-97 (Sheldrick, 1997)'
_computing_structure_solution 'SHELXS-97 (Sheldrick, 1997)'
_diffrn_ambient_temperature 120(2)
_diffrn_detector_area_resol_mean 9
_diffrn_measured_fraction_theta_full 0.999
_diffrn_measured_fraction_theta_max 0.999
_diffrn_measurement_device '95mm CCD camera on \k-goniostat'
_diffrn_measurement_device_type 'Nonius KappaCCD'
_diffrn_measurement_method '\f scans and \w scans with \k offset'
_diffrn_radiation_monochromator 'horizontally mounted graphite crystal'
_diffrn_radiation_source 'fine-focus sealed tube'
_diffrn_radiation_type MoK\a
_diffrn_radiation_wavelength 0.71073
_diffrn_reflns_av_R_equivalents 0.0931
_diffrn_reflns_av_sigmaI/netI 0.0384
_diffrn_reflns_limit_h_max 29
_diffrn_reflns_limit_h_min -29
_diffrn_reflns_limit_k_max 29
_diffrn_reflns_limit_k_min -28
_diffrn_reflns_limit_l_max 55
_diffrn_reflns_limit_l_min -55
_diffrn_reflns_number 134450
_diffrn_reflns_theta_full 25.25
_diffrn_reflns_theta_max 25.25
_diffrn_reflns_theta_min 2.55
_exptl_absorpt_coefficient_mu 6.260
_exptl_absorpt_correction_T_max 0.5676
_exptl_absorpt_correction_T_min 0.5013
_exptl_absorpt_correction_type multi-scan
_exptl_absorpt_process_details 'SORTAV (Blessing, 1995)'
_exptl_crystal_colour red
_exptl_crystal_density_diffrn 1.788
_exptl_crystal_density_method 'not measured'
_exptl_crystal_description block
_exptl_crystal_F_000 12810
_exptl_crystal_size_max 0.12
_exptl_crystal_size_mid 0.09
_exptl_crystal_size_min 0.09
_platon_squeeze_details
;
The contribution of the disordered hexane to the calculated structure factors
was taken into account with the BYPASS algorithm (van der Sluis & Spek, 1990),
implemented as the SQUEEZE option in PLATON (Spek, 2003).
;
_refine_diff_density_max 1.411
_refine_diff_density_min -0.846
_refine_diff_density_rms 0.116
_refine_ls_extinction_method none
_refine_ls_goodness_of_fit_ref 1.062
_refine_ls_hydrogen_treatment constr
_refine_ls_matrix_type full
_refine_ls_number_parameters 650
_refine_ls_number_reflns 9886
_refine_ls_number_restraints 63
_refine_ls_restrained_S_all 1.069
_refine_ls_R_factor_all 0.0650
_refine_ls_R_factor_gt 0.0449
_refine_ls_shift/su_max 0.001
_refine_ls_shift/su_mean 0.000
_refine_ls_structure_factor_coef Fsqd
_refine_ls_weighting_details 'calc w=1/[\s^2^(Fo^2^)+(0.0435P)^2^+249.5006P] where P=(Fo^2^+2Fc^2^)/3'
_refine_ls_weighting_scheme calc
_refine_ls_wR_factor_gt 0.0956
_refine_ls_wR_factor_ref 0.1025
_reflns_number_gt 7883
_reflns_number_total 9886
_reflns_threshold_expression >2sigma(I)
_cod_data_source_file b901816f.txt
_cod_data_source_block 3
_cod_original_sg_symbol_H-M 'R -3'
_cod_database_code 7002363

loop_
_symmetry_equiv_pos_as_xyz
'x, y, z'
'-y, x-y, z'
'-x+y, -x, z'
'x+2/3, y+1/3, z+1/3'
'-y+2/3, x-y+1/3, z+1/3'
'-x+y+2/3, -x+1/3, z+1/3'
'x+1/3, y+2/3, z+2/3'
'-y+1/3, x-y+2/3, z+2/3'
'-x+y+1/3, -x+2/3, z+2/3'
'-x, -y, -z'
'y, -x+y, -z'
'x-y, x, -z'
'-x+2/3, -y+1/3, -z+1/3'
'y+2/3, -x+y+1/3, -z+1/3'
'x-y+2/3, x+1/3, -z+1/3'
'-x+1/3, -y+2/3, -z+2/3'
'y+1/3, -x+y+2/3, -z+2/3'
'x-y+1/3, x+2/3, -z+2/3'

loop_
_atom_site_label
_atom_site_type_symbol
_atom_site_fract_x
_atom_site_fract_y
_atom_site_fract_z
_atom_site_U_iso_or_equiv
_atom_site_adp_type
_atom_site_occupancy
_atom_site_symmetry_multiplicity
_atom_site_calc_flag
_atom_site_refinement_flags
_atom_site_disorder_assembly
_atom_site_disorder_group
Au1 Au 0.644117(13) 0.398551(13) 0.083435(6) 0.04367(9) Uani 1 1 d . . .
Au2 Au 0.608025(14) 0.491324(14) 0.085944(7) 0.04821(10) Uani 1 1 d . . .
Cu1 Cu 0.6667 0.3333 0.12901(3) 0.0428(3) Uani 1 3 d S . .
Cu2 Cu 0.6667 0.3333 0.03773(3) 0.0549(4) Uani 1 3 d S . .
Fe1 Fe 0.74231(6) 0.52918(7) -0.03315(3) 0.0660(4) Uani 1 1 d . . .
Fe2 Fe 0.53162(6) 0.39554(6) 0.20062(3) 0.0741(4) Uani 1 1 d . . .
P1 P 0.50615(9) 0.42069(9) 0.07313(4) 0.0443(4) Uani 1 1 d . . .
P2 P 0.70716(10) 0.57176(9) 0.09657(4) 0.0478(5) Uani 1 1 d . . .
P3 P 0.7677(3) 0.0149(4) 0.05408(14) 0.134(2) Uani 0.67 1 d PDU . .
F1 F 0.7769(8) -0.0407(7) 0.0466(5) 0.201(7) Uani 0.67 1 d PDU . .
F2 F 0.7587(6) 0.0665(6) 0.0662(3) 0.164(6) Uani 0.67 1 d PDU . .
F3 F 0.8257(7) 0.0396(11) 0.0728(3) 0.262(11) Uani 0.67 1 d PDU . .
F4 F 0.7295(8) -0.0203(9) 0.0803(3) 0.245(10) Uani 0.67 1 d PDU . .
F5 F 0.8024(10) 0.0547(9) 0.0282(3) 0.280(13) Uani 0.67 1 d PDU . .
F6 F 0.7102(8) -0.0133(11) 0.0346(3) 0.326(16) Uani 0.67 1 d PDU . .
O3 O 0.0908(4) 0.4401(4) 0.09589(18) 0.111(3) Uani 1 1 d . . .
C1 C 0.4915(4) 0.4221(4) 0.03454(15) 0.0490(18) Uani 1 1 d . . .
C2 C 0.5400(4) 0.4506(4) 0.01504(16) 0.0530(19) Uani 1 1 d . . .
H2 H 0.5816 0.4722 0.0219 0.064 Uiso 1 1 calc R . .
C3 C 0.5285(5) 0.4480(4) -0.01441(18) 0.066(2) Uani 1 1 d . . .
H3 H 0.5621 0.4676 -0.0277 0.080 Uiso 1 1 calc R . .
C4 C 0.4679(5) 0.4166(4) -0.02420(18) 0.068(2) Uani 1 1 d . . .
H4 H 0.4594 0.4135 -0.0444 0.082 Uiso 1 1 calc R . .
C5 C 0.4200(4) 0.3900(4) -0.00474(18) 0.068(2) Uani 1 1 d . . .
H5 H 0.3783 0.3697 -0.0116 0.082 Uiso 1 1 calc R . .
C6 C 0.4306(4) 0.3919(4) 0.02454(16) 0.056(2) Uani 1 1 d . . .
H6 H 0.3968 0.3728 0.0377 0.067 Uiso 1 1 calc R . .
C7 C 0.4484(4) 0.4322(4) 0.09196(15) 0.0488(19) Uani 1 1 d . . .
C8 C 0.4624(4) 0.4928(4) 0.09850(17) 0.062(2) Uani 1 1 d . . .
H8 H 0.5027 0.5268 0.0943 0.074 Uiso 1 1 calc R . .
C9 C 0.4188(5) 0.5037(5) 0.1110(2) 0.076(3) Uani 1 1 d . . .
H9 H 0.4287 0.5453 0.1149 0.091 Uiso 1 1 calc R . .
C10 C 0.3613(5) 0.4559(6) 0.1178(2) 0.080(3) Uani 1 1 d . . .
H10 H 0.3317 0.4639 0.1269 0.096 Uiso 1 1 calc R . .
C11 C 0.3463(5) 0.3958(5) 0.11142(19) 0.073(3) Uani 1 1 d . . .
H11 H 0.3058 0.3625 0.1159 0.088 Uiso 1 1 calc R . .
C12 C 0.3887(4) 0.3830(4) 0.09863(16) 0.0529(19) Uani 1 1 d . . .
H12 H 0.3778 0.3413 0.0943 0.063 Uiso 1 1 calc R . .
C13 C 0.4840(3) 0.3409(3) 0.07980(14) 0.0405(16) Uani 1 1 d . . .
C14 C 0.4776(4) 0.3182(4) 0.10769(16) 0.0495(18) Uani 1 1 d . . .
H14 H 0.4854 0.3454 0.1237 0.059 Uiso 1 1 calc R . .
C15 C 0.7811(4) 0.5429(4) 0.06223(16) 0.057(2) Uani 1 1 d . . .
H15 H 0.7604 0.5490 0.0463 0.068 Uiso 1 1 calc R . .
C16 C 0.7665(3) 0.5513(3) 0.09018(15) 0.0424(17) Uani 1 1 d . . .
C17 C 0.7967(4) 0.5401(4) 0.11262(16) 0.0490(18) Uani 1 1 d . . .
H17 H 0.7869 0.5448 0.1320 0.059 Uiso 1 1 calc R . .
C18 C 0.4741(4) 0.2994(4) 0.05710(16) 0.056(2) Uani 1 1 d . . .
H18 H 0.4793 0.3139 0.0377 0.068 Uiso 1 1 calc R . .
C19 C 0.7294(5) 0.6401(4) 0.07518(17) 0.058(2) Uani 1 1 d . . .
C20 C 0.7911(5) 0.6801(4) 0.0667(2) 0.073(3) Uani 1 1 d . . .
H20 H 0.8222 0.6698 0.0713 0.088 Uiso 1 1 calc R . .
C21 C 0.8074(7) 0.7351(5) 0.0515(2) 0.103(4) Uani 1 1 d . . .
H21 H 0.8491 0.7621 0.0453 0.124 Uiso 1 1 calc R . .
C22 C 0.7609(10) 0.7489(6) 0.0456(3) 0.125(6) Uani 1 1 d . . .
H22 H 0.7709 0.7861 0.0355 0.150 Uiso 1 1 calc R . .
C23 C 0.7010(8) 0.7102(6) 0.0541(3) 0.114(5) Uani 1 1 d . . .
H23 H 0.6701 0.7210 0.0499 0.137 Uiso 1 1 calc R . .
C24 C 0.6843(5) 0.6555(5) 0.0689(2) 0.079(3) Uani 1 1 d . . .
H24 H 0.6423 0.6288 0.0746 0.095 Uiso 1 1 calc R . .
C25 C 0.7189(3) 0.5986(4) 0.13380(16) 0.0494(18) Uani 1 1 d . . .
C26 C 0.7560(4) 0.6612(4) 0.14052(18) 0.061(2) Uani 1 1 d . . .
H26 H 0.7740 0.6915 0.1256 0.074 Uiso 1 1 calc R . .
C27 C 0.7664(5) 0.6787(4) 0.1696(2) 0.073(3) Uani 1 1 d . . .
H27 H 0.7908 0.7216 0.1743 0.088 Uiso 1 1 calc R . .
C28 C 0.7423(4) 0.6358(4) 0.19152(19) 0.065(2) Uani 1 1 d . . .
H28 H 0.7502 0.6490 0.2112 0.077 Uiso 1 1 calc R . .
C29 C 0.7071(4) 0.5743(4) 0.18503(19) 0.061(2) Uani 1 1 d . . .
H29 H 0.6914 0.5443 0.2002 0.074 Uiso 1 1 calc R . .
C30 C 0.6940(4) 0.5550(4) 0.15630(18) 0.056(2) Uani 1 1 d . . .
H30 H 0.6681 0.5121 0.1519 0.068 Uiso 1 1 calc R . .
C31 C 0.6252(3) 0.3880(3) 0.12614(16) 0.0438(17) Uani 1 1 d . . .
C32 C 0.6091(3) 0.3794(3) 0.15104(17) 0.0483(18) Uani 1 1 d . . .
C33 C 0.5850(4) 0.3652(4) 0.18046(17) 0.058(2) Uani 1 1 d . . .
C34 C 0.5266(4) 0.3140(4) 0.18865(18) 0.062(2) Uani 1 1 d . . .
H34 H 0.4969 0.2836 0.1759 0.075 Uiso 1 1 calc R . .
C35 C 0.5202(5) 0.3159(5) 0.2188(2) 0.085(3) Uani 1 1 d . . .
H35 H 0.4856 0.2871 0.2301 0.102 Uiso 1 1 calc R . .
C36 C 0.5737(6) 0.3675(6) 0.2292(2) 0.101(4) Uani 1 1 d . . .
H36 H 0.5810 0.3802 0.2489 0.122 Uiso 1 1 calc R . .
C37 C 0.6151(5) 0.3979(5) 0.20645(19) 0.076(3) Uani 1 1 d . . .
H37 H 0.6555 0.4335 0.2079 0.091 Uiso 1 1 calc R . .
C38 C 0.5241(6) 0.4590(5) 0.1748(3) 0.101(4) Uani 1 1 d . . .
H38 H 0.5448 0.4751 0.1569 0.122 Uiso 1 1 calc R . .
C39 C 0.5467(5) 0.4846(5) 0.2023(3) 0.101(4) Uani 1 1 d . . .
H39 H 0.5851 0.5215 0.2061 0.122 Uiso 1 1 calc R . .
C40 C 0.5023(5) 0.4457(6) 0.2239(3) 0.111(5) Uani 1 1 d . . .
H40 H 0.5062 0.4512 0.2443 0.133 Uiso 1 1 calc R . .
C41 C 0.4523(5) 0.3982(6) 0.2088(3) 0.102(4) Uani 1 1 d . . .
H41 H 0.4153 0.3659 0.2173 0.123 Uiso 1 1 calc R . .
C42 C 0.4659(5) 0.4058(5) 0.1784(2) 0.089(3) Uani 1 1 d . . .
H42 H 0.4398 0.3794 0.1634 0.107 Uiso 1 1 calc R . .
C43 C 0.6618(4) 0.4145(4) 0.04091(17) 0.0533(19) Uani 1 1 d . . .
C44 C 0.6783(4) 0.4272(4) 0.01584(19) 0.067(2) Uani 1 1 d . . .
C45 C 0.7043(5) 0.4427(5) -0.01306(19) 0.081(3) Uani 1 1 d . . .
C46 C 0.7703(6) 0.4672(6) -0.0198(2) 0.091(3) Uani 1 1 d . . .
H46 H 0.8017 0.4731 -0.0063 0.109 Uiso 1 1 calc R . .
C47 C 0.7795(7) 0.4806(8) -0.0505(2) 0.121(5) Uani 1 1 d . . .
H47 H 0.8177 0.4992 -0.0608 0.145 Uiso 1 1 calc R . .
C48 C 0.7171(6) 0.4595(7) -0.0622(2) 0.109(4) Uani 1 1 d . . .
H48 H 0.7079 0.4588 -0.0823 0.131 Uiso 1 1 calc R . .
C49 C 0.6710(5) 0.4395(5) -0.03906(18) 0.074(3) Uani 1 1 d . . .
H49 H 0.6281 0.4271 -0.0408 0.089 Uiso 1 1 calc R . .
C50 C 0.7240(7) 0.5863(6) -0.0086(3) 0.110(4) Uani 1 1 d . . .
H50 H 0.6995 0.5758 0.0085 0.133 Uiso 1 1 calc R . .
C51 C 0.7930(8) 0.6089(6) -0.0100(3) 0.139(6) Uani 1 1 d . . .
H51 H 0.8199 0.6155 0.0059 0.167 Uiso 1 1 calc R . .
C52 C 0.8093(5) 0.6183(6) -0.0397(3) 0.104(4) Uani 1 1 d . . .
H52 H 0.8497 0.6320 -0.0473 0.125 Uiso 1 1 calc R . .
C53 C 0.7571(6) 0.6044(6) -0.0558(3) 0.107(4) Uani 1 1 d . . .
H53 H 0.7570 0.6081 -0.0763 0.129 Uiso 1 1 calc R . .
C54 C 0.7019(6) 0.5833(6) -0.0375(3) 0.098(4) Uani 1 1 d . . .
H54 H 0.6606 0.5704 -0.0434 0.118 Uiso 1 1 calc R . .
C55 C 0.0996(5) 0.4343(6) 0.1209(3) 0.099(4) Uani 1 1 d . . .
C56 C 0.0472(6) 0.4176(6) 0.1432(2) 0.094(4) Uani 1 1 d . . .
H56A H 0.0564 0.4547 0.1545 0.142 Uiso 1 1 calc R . .
H56B H 0.0444 0.3850 0.1562 0.142 Uiso 1 1 calc R . .
H56C H 0.0075 0.4025 0.1330 0.142 Uiso 1 1 calc R . .
C57 C 0.1599(6) 0.4443(8) 0.1317(4) 0.163(8) Uani 1 1 d . . .
H57A H 0.1815 0.4359 0.1160 0.244 Uiso 1 1 calc R . .
H57B H 0.1528 0.4160 0.1479 0.244 Uiso 1 1 calc R . .
H57C H 0.1855 0.4875 0.1381 0.244 Uiso 1 1 calc R . .

loop_
_atom_site_aniso_label
_atom_site_aniso_U_11
_atom_site_aniso_U_22
_atom_site_aniso_U_33
_atom_site_aniso_U_23
_atom_site_aniso_U_13
_atom_site_aniso_U_12
Au1 0.04779(18) 0.04306(17) 0.04267(16) 0.00609(12) 0.00589(12) 0.02461(14)
Au2 0.04858(18) 0.04741(18) 0.05213(19) -0.01488(13) -0.01380(13) 0.02660(15)
Cu1 0.0447(5) 0.0447(5) 0.0388(8) 0.000 0.000 0.0224(3)
Cu2 0.0632(7) 0.0632(7) 0.0383(9) 0.000 0.000 0.0316(3)
Fe1 0.0584(7) 0.0902(9) 0.0490(7) 0.0264(6) 0.0049(6) 0.0369(7)
Fe2 0.0694(8) 0.0685(8) 0.0631(8) -0.0183(6) 0.0231(7) 0.0186(7)
P1 0.0463(11) 0.0508(11) 0.0389(10) -0.0066(8) -0.0059(8) 0.0267(9)
P2 0.0539(12) 0.0414(11) 0.0498(12) -0.0105(9) -0.0146(9) 0.0252(10)
P3 0.139(5) 0.182(7) 0.111(5) -0.004(5) -0.002(4) 0.102(5)
F1 0.178(14) 0.183(14) 0.30(2) 0.011(14) 0.061(14) 0.131(13)
F2 0.109(9) 0.153(11) 0.200(14) -0.074(11) 0.032(9) 0.044(8)
F3 0.27(2) 0.47(4) 0.122(12) 0.064(17) -0.020(14) 0.24(3)
F4 0.39(3) 0.36(3) 0.081(9) 0.000(13) -0.022(14) 0.26(3)
F5 0.46(4) 0.23(2) 0.073(9) 0.021(11) 0.031(15) 0.12(2)
F6 0.42(3) 0.62(5) 0.167(16) -0.14(2) -0.15(2) 0.44(4)
O3 0.115(7) 0.132(7) 0.078(5) 0.033(5) 0.012(5) 0.057(6)
C1 0.052(5) 0.056(5) 0.039(4) -0.008(4) -0.005(4) 0.028(4)
C2 0.053(5) 0.057(5) 0.045(5) -0.003(4) 0.002(4) 0.024(4)
C3 0.084(7) 0.066(6) 0.049(5) 0.009(4) 0.017(5) 0.037(5)
C4 0.091(7) 0.081(6) 0.037(5) 0.000(4) -0.005(5) 0.047(6)
C5 0.068(6) 0.080(6) 0.049(5) 0.001(4) -0.022(4) 0.031(5)
C6 0.062(5) 0.068(5) 0.037(4) 0.000(4) -0.007(4) 0.033(4)
C7 0.076(6) 0.059(5) 0.029(4) -0.002(3) -0.006(4) 0.047(5)
C8 0.078(6) 0.067(6) 0.050(5) 0.002(4) 0.004(4) 0.044(5)
C9 0.101(8) 0.073(6) 0.074(6) -0.007(5) 0.014(6) 0.058(6)
C10 0.100(8) 0.117(9) 0.061(6) 0.010(6) 0.020(5) 0.083(8)
C11 0.072(6) 0.107(8) 0.053(5) 0.007(5) 0.008(5) 0.054(6)
C12 0.051(5) 0.073(6) 0.044(4) 0.004(4) 0.002(4) 0.038(5)
C13 0.042(4) 0.050(4) 0.037(4) 0.002(3) 0.000(3) 0.029(3)
C14 0.059(5) 0.057(5) 0.037(4) -0.008(3) 0.002(3) 0.032(4)
C15 0.077(6) 0.063(5) 0.037(4) -0.002(4) -0.009(4) 0.040(5)
C16 0.050(4) 0.037(4) 0.041(4) -0.002(3) -0.006(3) 0.022(3)
C17 0.051(4) 0.059(5) 0.037(4) -0.004(3) -0.001(3) 0.028(4)
C18 0.075(6) 0.058(5) 0.036(4) -0.004(4) -0.004(4) 0.034(5)
C19 0.096(7) 0.046(5) 0.045(4) -0.016(4) -0.028(5) 0.044(5)
C20 0.108(8) 0.043(5) 0.066(6) 0.000(4) -0.007(5) 0.035(5)
C21 0.167(13) 0.056(6) 0.073(7) 0.000(5) -0.006(8) 0.046(8)
C22 0.24(2) 0.068(8) 0.081(8) -0.011(7) -0.062(11) 0.090(11)
C23 0.177(14) 0.074(8) 0.117(11) -0.037(8) -0.084(11) 0.083(9)
C24 0.114(8) 0.067(6) 0.076(6) -0.026(5) -0.050(6) 0.059(6)
C25 0.047(4) 0.051(5) 0.052(5) -0.012(4) -0.009(4) 0.026(4)
C26 0.073(6) 0.047(5) 0.056(5) -0.013(4) -0.014(4) 0.023(4)
C27 0.096(7) 0.051(5) 0.070(6) -0.026(5) -0.026(5) 0.034(5)
C28 0.080(6) 0.067(6) 0.046(5) -0.018(4) -0.007(4) 0.036(5)
C29 0.062(5) 0.063(6) 0.056(5) -0.002(4) 0.001(4) 0.029(5)
C30 0.054(5) 0.045(4) 0.061(5) -0.010(4) -0.003(4) 0.017(4)
C31 0.052(4) 0.048(4) 0.040(4) 0.004(3) 0.006(3) 0.031(4)
C32 0.047(4) 0.048(4) 0.053(5) -0.001(4) 0.004(4) 0.027(4)
C33 0.059(5) 0.062(5) 0.046(5) -0.001(4) 0.006(4) 0.026(4)
C34 0.062(5) 0.057(5) 0.052(5) -0.005(4) 0.012(4) 0.018(4)
C35 0.091(8) 0.078(7) 0.055(6) -0.004(5) 0.029(5) 0.020(6)
C36 0.100(9) 0.102(9) 0.056(6) -0.008(6) 0.018(6) 0.016(7)
C37 0.072(6) 0.083(7) 0.051(5) -0.011(5) -0.004(5) 0.022(5)
C38 0.108(9) 0.077(7) 0.128(10) -0.002(7) 0.054(8) 0.053(7)
C39 0.076(7) 0.062(6) 0.154(12) -0.027(7) 0.041(8) 0.025(6)
C40 0.086(8) 0.114(9) 0.108(9) -0.058(8) 0.026(7) 0.031(7)
C41 0.084(8) 0.101(9) 0.099(9) -0.034(7) 0.029(7) 0.028(7)
C42 0.078(7) 0.093(8) 0.099(8) -0.024(6) 0.016(6) 0.046(7)
C43 0.065(5) 0.049(5) 0.044(5) 0.009(4) 0.003(4) 0.027(4)
C44 0.061(5) 0.071(6) 0.057(6) 0.015(5) 0.002(4) 0.023(5)
C45 0.098(8) 0.107(8) 0.047(5) 0.015(5) 0.009(5) 0.057(7)
C46 0.100(8) 0.141(10) 0.056(6) 0.024(6) 0.012(6) 0.078(8)
C47 0.139(11) 0.230(17) 0.053(6) 0.018(8) 0.005(7) 0.138(13)
C48 0.136(11) 0.159(12) 0.045(6) 0.011(7) 0.007(6) 0.083(10)
C49 0.077(6) 0.091(7) 0.049(5) 0.012(5) -0.005(5) 0.039(6)
C50 0.130(12) 0.096(9) 0.106(10) 0.029(7) 0.009(8) 0.056(9)
C51 0.139(13) 0.092(9) 0.113(11) 0.050(8) -0.033(9) 0.003(9)
C52 0.055(6) 0.116(10) 0.104(9) 0.047(8) -0.002(6) 0.015(6)
C53 0.089(8) 0.105(9) 0.101(9) 0.051(7) -0.001(7) 0.028(7)
C54 0.106(9) 0.115(9) 0.093(8) 0.051(7) 0.018(7) 0.069(8)
C55 0.074(7) 0.112(9) 0.108(10) 0.039(8) 0.010(7) 0.045(7)
C56 0.123(9) 0.126(10) 0.053(6) 0.030(6) 0.004(6) 0.076(8)
C57 0.081(9) 0.215(18) 0.170(15) 0.085(13) -0.009(9) 0.058(11)

loop_
_atom_type_symbol
_atom_type_description
_atom_type_scat_dispersion_real
_atom_type_scat_dispersion_imag
_atom_type_scat_source
C C 0.0033 0.0016 'International Tables Vol C Tables 4.2.6.8 and 6.1.1.4'
H H 0.0000 0.0000 'International Tables Vol C Tables 4.2.6.8 and 6.1.1.4'
O O 0.0106 0.0060 'International Tables Vol C Tables 4.2.6.8 and 6.1.1.4'
F F 0.0171 0.0103 'International Tables Vol C Tables 4.2.6.8 and 6.1.1.4'
P P 0.1023 0.0942 'International Tables Vol C Tables 4.2.6.8 and 6.1.1.4'
Fe Fe 0.3463 0.8444 'International Tables Vol C Tables 4.2.6.8 and 6.1.1.4'
Cu Cu 0.3201 1.2651 'International Tables Vol C Tables 4.2.6.8 and 6.1.1.4'
Au Au -2.0133 8.8022 'International Tables Vol C Tables 4.2.6.8 and 6.1.1.4'

loop_
_geom_angle_atom_site_label_1
_geom_angle_atom_site_label_2
_geom_angle_atom_site_label_3
_geom_angle
_geom_angle_site_symmetry_1
_geom_angle_site_symmetry_3
_geom_angle_publ_flag
C43 Au1 C31 175.6(3) . . yes
C43 Au1 Au2 90.4(2) . . ?
C31 Au1 Au2 85.3(2) . . ?
C43 Au1 Cu1 137.9(2) . . ?
C31 Au1 Cu1 46.3(2) . . ?
Au2 Au1 Cu1 130.62(2) . . yes
C43 Au1 Cu2 46.3(2) . . ?
C31 Au1 Cu2 138.0(2) . . ?
Au2 Au1 Cu2 135.18(2) . . yes
Cu1 Au1 Cu2 94.17(3) . . yes
P2 Au2 P1 172.55(7) . . yes
P2 Au2 Au1 94.42(5) . . ?
P1 Au2 Au1 92.47(5) . . ?
C31 Cu1 C31 119.60(4) . 2_655 ?
C31 Cu1 C31 119.60(5) . 3_665 ?
C31 Cu1 C31 119.60(5) 2_655 3_665 ?
C31 Cu1 C32 111.3(3) . 3_665 ?
C31 Cu1 C32 126.0(3) 2_655 3_665 ?
C31 Cu1 C32 29.3(3) 3_665 3_665 ?
C31 Cu1 C32 29.3(3) . . ?
C31 Cu1 C32 111.3(3) 2_655 . ?
C31 Cu1 C32 126.0(3) 3_665 . ?
C32 Cu1 C32 104.0(2) 3_665 . ?
C31 Cu1 C32 126.0(3) . 2_655 ?
C31 Cu1 C32 29.3(3) 2_655 2_655 ?
C31 Cu1 C32 111.3(3) 3_665 2_655 ?
C32 Cu1 C32 104.0(2) 3_665 2_655 ?
C32 Cu1 C32 104.0(2) . 2_655 ?
C31 Cu1 Au1 44.4(2) . . ?
C31 Cu1 Au1 113.6(2) 2_655 . ?
C31 Cu1 Au1 100.0(2) 3_665 . ?
C32 Cu1 Au1 114.72(18) 3_665 . ?
C32 Cu1 Au1 73.66(19) . . ?
C32 Cu1 Au1 140.71(18) 2_655 . ?
C31 Cu1 Au1 100.0(2) . 2_655 ?
C31 Cu1 Au1 44.5(2) 2_655 2_655 ?
C31 Cu1 Au1 113.6(2) 3_665 2_655 ?
C32 Cu1 Au1 140.71(18) 3_665 2_655 ?
C32 Cu1 Au1 114.73(18) . 2_655 ?
C32 Cu1 Au1 73.65(19) 2_655 2_655 ?
Au1 Cu1 Au1 72.33(3) . 2_655 ?
C31 Cu1 Au1 113.6(2) . 3_665 ?
C31 Cu1 Au1 100.0(2) 2_655 3_665 ?
C31 Cu1 Au1 44.5(2) 3_665 3_665 ?
C32 Cu1 Au1 73.66(19) 3_665 3_665 ?
C32 Cu1 Au1 140.71(18) . 3_665 ?
C32 Cu1 Au1 114.73(18) 2_655 3_665 ?
Au1 Cu1 Au1 72.33(3) . 3_665 ?
Au1 Cu1 Au1 72.33(3) 2_655 3_665 ?
C43 Cu2 C43 119.51(5) 2_655 3_665 ?
C43 Cu2 C43 119.51(5) 2_655 . ?
C43 Cu2 C43 119.51(5) 3_665 . ?
C43 Cu2 C44 110.3(3) 2_655 3_665 ?
C43 Cu2 C44 30.2(3) 3_665 3_665 ?
C43 Cu2 C44 127.3(3) . 3_665 ?
C43 Cu2 C44 30.2(3) 2_655 2_655 ?
C43 Cu2 C44 127.3(3) 3_665 2_655 ?
C43 Cu2 C44 110.3(3) . 2_655 ?
C44 Cu2 C44 103.8(3) 3_665 2_655 ?
C43 Cu2 C44 127.3(3) 2_655 . ?
C43 Cu2 C44 110.3(3) 3_665 . ?
C43 Cu2 C44 30.2(3) . . ?
C44 Cu2 C44 103.8(3) 3_665 . ?
C44 Cu2 C44 103.8(3) 2_655 . ?
C43 Cu2 Au1 44.2(2) 2_655 2_655 ?
C43 Cu2 Au1 99.5(2) 3_665 2_655 ?
C43 Cu2 Au1 113.4(2) . 2_655 ?
C44 Cu2 Au1 113.8(2) 3_665 2_655 ?
C44 Cu2 Au1 74.3(2) 2_655 2_655 ?
C44 Cu2 Au1 141.8(2) . 2_655 ?
C43 Cu2 Au1 113.4(2) 2_655 3_665 ?
C43 Cu2 Au1 44.2(2) 3_665 3_665 ?
C43 Cu2 Au1 99.5(2) . 3_665 ?
C44 Cu2 Au1 74.3(2) 3_665 3_665 ?
C44 Cu2 Au1 141.8(2) 2_655 3_665 ?
C44 Cu2 Au1 113.8(2) . 3_665 ?
Au1 Cu2 Au1 72.21(3) 2_655 3_665 ?
C43 Cu2 Au1 99.5(2) 2_655 . ?
C43 Cu2 Au1 113.4(2) 3_665 . ?
C43 Cu2 Au1 44.2(2) . . ?
C44 Cu2 Au1 141.8(2) 3_665 . ?
C44 Cu2 Au1 113.8(2) 2_655 . ?
C44 Cu2 Au1 74.3(2) . . ?
Au1 Cu2 Au1 72.21(3) 2_655 . ?
Au1 Cu2 Au1 72.21(3) 3_665 . ?
C53 Fe1 C47 115.1(6) . . ?
C53 Fe1 C52 40.1(4) . . ?
C47 Fe1 C52 102.9(6) . . ?
C53 Fe1 C48 106.5(5) . . ?
C47 Fe1 C48 42.6(5) . . ?
C52 Fe1 C48 124.7(5) . . ?
C53 Fe1 C50 69.1(5) . . ?
C47 Fe1 C50 165.1(6) . . ?
C52 Fe1 C50 70.7(5) . . ?
C48 Fe1 C50 151.9(6) . . ?
C53 Fe1 C51 68.5(5) . . ?
C47 Fe1 C51 123.0(7) . . ?
C52 Fe1 C51 40.9(5) . . ?
C48 Fe1 C51 162.6(6) . . ?
C50 Fe1 C51 43.6(6) . . ?
C53 Fe1 C54 42.4(5) . . ?
C47 Fe1 C54 151.0(5) . . ?
C52 Fe1 C54 70.9(5) . . ?
C48 Fe1 C54 116.9(5) . . ?
C50 Fe1 C54 40.9(5) . . ?
C51 Fe1 C54 71.4(6) . . ?
C53 Fe1 C49 126.6(4) . . ?
C47 Fe1 C49 72.8(5) . . ?
C52 Fe1 C49 163.5(4) . . ?
C48 Fe1 C49 41.9(4) . . ?
C50 Fe1 C49 117.1(5) . . ?
C51 Fe1 C49 154.2(5) . . ?
C54 Fe1 C49 104.9(5) . . ?
C53 Fe1 C46 150.6(5) . . ?
C47 Fe1 C46 41.4(4) . . ?
C52 Fe1 C46 117.4(5) . . ?
C48 Fe1 C46 68.8(5) . . ?
C50 Fe1 C46 128.7(5) . . ?
C51 Fe1 C46 107.0(6) . . ?
C54 Fe1 C46 166.2(4) . . ?
C49 Fe1 C46 70.3(4) . . ?
C53 Fe1 C45 165.7(5) . . ?
C47 Fe1 C45 70.6(5) . . ?
C52 Fe1 C45 153.9(4) . . ?
C48 Fe1 C45 68.1(4) . . ?
C50 Fe1 C45 109.0(4) . . ?
C51 Fe1 C45 120.6(4) . . ?
C54 Fe1 C45 126.9(4) . . ?
C49 Fe1 C45 40.7(4) . . ?
C46 Fe1 C45 41.4(4) . . ?
C36 Fe2 C40 105.8(5) . . ?
C36 Fe2 C35 40.2(4) . . ?
C40 Fe2 C35 117.3(5) . . ?
C36 Fe2 C41 124.5(5) . . ?
C40 Fe2 C41 40.1(4) . . ?
C35 Fe2 C41 106.7(5) . . ?
C36 Fe2 C34 67.6(4) . . ?
C40 Fe2 C34 152.5(4) . . ?
C35 Fe2 C34 40.4(3) . . ?
C41 Fe2 C34 120.1(4) . . ?
C36 Fe2 C33 68.1(4) . . ?
C40 Fe2 C33 163.9(4) . . ?
C35 Fe2 C33 68.4(4) . . ?
C41 Fe2 C33 155.5(4) . . ?
C34 Fe2 C33 40.7(3) . . ?
C36 Fe2 C42 162.8(5) . . ?
C40 Fe2 C42 68.7(5) . . ?
C35 Fe2 C42 126.6(5) . . ?
C41 Fe2 C42 41.1(4) . . ?
C34 Fe2 C42 109.3(4) . . ?
C33 Fe2 C42 121.4(4) . . ?
C36 Fe2 C39 120.1(5) . . ?
C40 Fe2 C39 41.3(5) . . ?
C35 Fe2 C39 153.3(5) . . ?
C41 Fe2 C39 67.5(5) . . ?
C34 Fe2 C39 165.3(4) . . ?
C33 Fe2 C39 127.7(4) . . ?
C42 Fe2 C39 67.2(5) . . ?
C36 Fe2 C38 155.1(5) . . ?
C40 Fe2 C38 68.9(5) . . ?
C35 Fe2 C38 164.2(5) . . ?
C41 Fe2 C38 67.9(5) . . ?
C34 Fe2 C38 128.2(4) . . ?
C33 Fe2 C38 109.9(4) . . ?
C42 Fe2 C38 39.8(4) . . ?
C39 Fe2 C38 40.1(5) . . ?
C36 Fe2 C37 40.2(4) . . ?
C40 Fe2 C37 125.2(4) . . ?
C35 Fe2 C37 67.9(4) . . ?
C41 Fe2 C37 161.6(4) . . ?
C34 Fe2 C37 68.0(4) . . ?
C33 Fe2 C37 40.8(3) . . ?
C42 Fe2 C37 156.1(4) . . ?
C39 Fe2 C37 108.9(4) . . ?
C38 Fe2 C37 121.9(4) . . ?
C13 P1 C7 105.1(3) . . ?
C13 P1 C1 103.6(3) . . ?
C7 P1 C1 106.5(3) . . ?
C13 P1 Au2 113.9(2) . . ?
C7 P1 Au2 114.0(3) . . ?
C1 P1 Au2 112.8(3) . . ?
C19 P2 C16 105.5(4) . . ?
C19 P2 C25 104.9(4) . . ?
C16 P2 C25 104.7(3) . . ?
C19 P2 Au2 113.0(3) . . ?
C16 P2 Au2 112.7(2) . . ?
C25 P2 Au2 115.0(3) . . ?
F2 P3 F5 91.0(11) . . ?
F2 P3 F4 83.1(10) . . ?
F5 P3 F4 173.5(13) . . ?
F2 P3 F3 87.8(12) . . ?
F5 P3 F3 94.1(8) . . ?
F4 P3 F3 88.4(6) . . ?
F2 P3 F6 96.0(10) . . ?
F5 P3 F6 86.0(6) . . ?
F4 P3 F6 91.9(8) . . ?
F3 P3 F6 176.2(14) . . ?
F2 P3 F1 171.2(12) . . ?
F5 P3 F1 96.7(12) . . ?
F4 P3 F1 89.5(11) . . ?
F3 P3 F1 87.4(12) . . ?
F6 P3 F1 88.9(11) . . ?
C2 C1 C6 119.6(7) . . ?
C2 C1 P1 121.1(6) . . ?
C6 C1 P1 119.3(6) . . ?
C1 C2 C3 120.7(8) . . ?
C1 C2 H2 119.6 . . ?
C3 C2 H2 119.6 . . ?
C4 C3 C2 119.3(8) . . ?
C4 C3 H3 120.4 . . ?
C2 C3 H3 120.4 . . ?
C5 C4 C3 119.7(8) . . ?
C5 C4 H4 120.1 . . ?
C3 C4 H4 120.1 . . ?
C4 C5 C6 121.6(8) . . ?
C4 C5 H5 119.2 . . ?
C6 C5 H5 119.2 . . ?
C5 C6 C1 119.0(8) . . ?
C5 C6 H6 120.5 . . ?
C1 C6 H6 120.5 . . ?
C8 C7 C12 118.4(7) . . ?
C8 C7 P1 118.8(7) . . ?
C12 C7 P1 122.7(6) . . ?
C9 C8 C7 120.6(9) . . ?
C9 C8 H8 119.7 . . ?
C7 C8 H8 119.7 . . ?
C10 C9 C8 120.8(9) . . ?
C10 C9 H9 119.6 . . ?
C8 C9 H9 119.6 . . ?
C9 C10 C11 119.7(9) . . ?
C9 C10 H10 120.2 . . ?
C11 C10 H10 120.2 . . ?
C10 C11 C12 121.1(10) . . ?
C10 C11 H11 119.4 . . ?
C12 C11 H11 119.4 . . ?
C11 C12 C7 119.4(9) . . ?
C11 C12 H12 120.3 . . ?
C7 C12 H12 120.3 . . ?
C14 C13 C18 117.2(7) . . ?
C14 C13 P1 121.1(5) . . ?
C18 C13 P1 121.7(5) . . ?
C13 C14 C17 120.7(7) . 2_655 ?
C13 C14 H14 119.6 . . ?
C17 C14 H14 119.6 2_655 . ?
C18 C15 C16 121.0(7) 3_665 . ?
C18 C15 H15 119.5 3_665 . ?
C16 C15 H15 119.5 . . ?
C15 C16 C17 117.3(7) . . ?
C15 C16 P2 120.4(6) . . ?
C17 C16 P2 122.2(6) . . ?
C14 C17 C16 122.1(7) 3_665 . ?
C14 C17 H17 119.0 3_665 . ?
C16 C17 H17 119.0 . . ?
C15 C18 C13 121.7(7) 2_655 . ?
C15 C18 H18 119.2 2_655 . ?
C13 C18 H18 119.2 . . ?
C24 C19 C20 119.6(9) . . ?
C24 C19 P2 117.9(8) . . ?
C20 C19 P2 122.3(7) . . ?
C19 C20 C21 120.7(11) . . ?
C19 C20 H20 119.6 . . ?
C21 C20 H20 119.6 . . ?
C22 C21 C20 117.8(13) . . ?
C22 C21 H21 121.1 . . ?
C20 C21 H21 121.1 . . ?
C23 C22 C21 121.3(12) . . ?
C23 C22 H22 119.3 . . ?
C21 C22 H22 119.3 . . ?
C22 C23 C24 121.3(13) . . ?
C22 C23 H23 119.3 . . ?
C24 C23 H23 119.3 . . ?
C19 C24 C23 119.2(12) . . ?
C19 C24 H24 120.4 . . ?
C23 C24 H24 120.4 . . ?
C26 C25 C30 119.2(7) . . ?
C26 C25 P2 121.1(6) . . ?
C30 C25 P2 119.4(6) . . ?
C25 C26 C27 118.7(8) . . ?
C25 C26 H26 120.7 . . ?
C27 C26 H26 120.7 . . ?
C28 C27 C26 121.8(8) . . ?
C28 C27 H27 119.1 . . ?
C26 C27 H27 119.1 . . ?
C29 C28 C27 119.7(8) . . ?
C29 C28 H28 120.2 . . ?
C27 C28 H28 120.2 . . ?
C28 C29 C30 120.3(8) . . ?
C28 C29 H29 119.9 . . ?
C30 C29 H29 119.9 . . ?
C29 C30 C25 120.3(7) . . ?
C29 C30 H30 119.9 . . ?
C25 C30 H30 119.9 . . ?
C32 C31 Au1 175.0(7) . . ?
C32 C31 Cu1 92.9(5) . . ?
Au1 C31 Cu1 89.3(3) . . ?
C31 C32 C33 175.6(9) . . ?
C31 C32 Cu1 57.9(4) . . ?
C33 C32 Cu1 122.6(6) . . ?
C34 C33 C37 107.1(7) . . ?
C34 C33 C32 125.2(7) . . ?
C37 C33 C32 127.7(8) . . ?
C34 C33 Fe2 69.5(5) . . ?
C37 C33 Fe2 70.1(5) . . ?
C32 C33 Fe2 126.8(6) . . ?
C35 C34 C33 108.4(8) . . ?
C35 C34 Fe2 69.5(6) . . ?
C33 C34 Fe2 69.9(5) . . ?
C35 C34 H34 125.8 . . ?
C33 C34 H34 125.8 . . ?
Fe2 C34 H34 126.4 . . ?
C36 C35 C34 107.5(8) . . ?
C36 C35 Fe2 69.1(7) . . ?
C34 C35 Fe2 70.1(6) . . ?
C36 C35 H35 126.2 . . ?
C34 C35 H35 126.2 . . ?
Fe2 C35 H35 126.2 . . ?
C35 C36 C37 110.1(9) . . ?
C35 C36 Fe2 70.8(7) . . ?
C37 C36 Fe2 71.8(7) . . ?
C35 C36 H36 125.0 . . ?
C37 C36 H36 125.0 . . ?
Fe2 C36 H36 124.0 . . ?
C36 C37 C33 106.8(9) . . ?
C36 C37 Fe2 68.0(7) . . ?
C33 C37 Fe2 69.1(5) . . ?
C36 C37 H37 126.6 . . ?
C33 C37 H37 126.6 . . ?
Fe2 C37 H37 127.9 . . ?
C42 C38 C39 108.0(10) . . ?
C42 C38 Fe2 69.8(7) . . ?
C39 C38 Fe2 69.7(8) . . ?
C42 C38 H38 126.0 . . ?
C39 C38 H38 126.0 . . ?
Fe2 C38 H38 126.1 . . ?
C38 C39 C40 108.8(10) . . ?
C38 C39 Fe2 70.2(6) . . ?
C40 C39 Fe2 68.7(6) . . ?
C38 C39 H39 125.6 . . ?
C40 C39 H39 125.6 . . ?
Fe2 C39 H39 127.0 . . ?
C41 C40 C39 106.4(11) . . ?
C41 C40 Fe2 70.1(6) . . ?
C39 C40 Fe2 70.0(6) . . ?
C41 C40 H40 126.8 . . ?
C39 C40 H40 126.8 . . ?
Fe2 C40 H40 124.8 . . ?
C40 C41 C42 109.0(11) . . ?
C40 C41 Fe2 69.8(7) . . ?
C42 C41 Fe2 69.9(6) . . ?
C40 C41 H41 125.5 . . ?
C42 C41 H41 125.5 . . ?
Fe2 C41 H41 126.3 . . ?
C38 C42 C41 107.8(11) . . ?
C38 C42 Fe2 70.5(7) . . ?
C41 C42 Fe2 69.0(7) . . ?
C38 C42 H42 126.1 . . ?
C41 C42 H42 126.1 . . ?
Fe2 C42 H42 126.0 . . ?
C44 C43 Au1 173.8(8) . . ?
C44 C43 Cu2 90.4(7) . . ?
Au1 C43 Cu2 89.5(3) . . ?
C43 C44 C45 173.9(10) . . ?
C43 C44 Cu2 59.4(5) . . ?
C45 C44 Cu2 117.7(7) . . ?
C49 C45 C44 126.1(10) . . ?
C49 C45 C46 109.7(8) . . ?
C44 C45 C46 124.1(9) . . ?
C49 C45 Fe1 68.7(6) . . ?
C44 C45 Fe1 126.7(8) . . ?
C46 C45 Fe1 69.0(6) . . ?
C47 C46 C45 108.5(10) . . ?
C47 C46 Fe1 67.1(6) . . ?
C45 C46 Fe1 69.6(6) . . ?
C47 C46 H46 125.7 . . ?
C45 C46 H46 125.7 . . ?
Fe1 C46 H46 129.2 . . ?
C46 C47 C48 105.2(11) . . ?
C46 C47 Fe1 71.5(7) . . ?
C48 C47 Fe1 69.1(7) . . ?
C46 C47 H47 127.4 . . ?
C48 C47 H47 127.4 . . ?
Fe1 C47 H47 123.7 . . ?
C49 C48 C47 111.0(9) . . ?
C49 C48 Fe1 70.1(6) . . ?
C47 C48 Fe1 68.2(7) . . ?
C49 C48 H48 124.5 . . ?
C47 C48 H48 124.5 . . ?
Fe1 C48 H48 128.9 . . ?
C45 C49 C48 105.2(9) . . ?
C45 C49 Fe1 70.7(6) . . ?
C48 C49 Fe1 68.0(7) . . ?
C45 C49 H49 127.4 . . ?
C48 C49 H49 127.4 . . ?
Fe1 C49 H49 125.5 . . ?
C54 C50 C51 108.3(12) . . ?
C54 C50 Fe1 70.0(7) . . ?
C51 C50 Fe1 68.2(8) . . ?
C54 C50 H50 125.9 . . ?
C51 C50 H50 125.9 . . ?
Fe1 C50 H50 127.5 . . ?
C52 C51 C50 106.3(11) . . ?
C52 C51 Fe1 68.8(8) . . ?
C50 C51 Fe1 68.1(7) . . ?
C52 C51 H51 126.9 . . ?
C50 C51 H51 126.9 . . ?
Fe1 C51 H51 127.7 . . ?
C53 C52 C51 108.9(12) . . ?
C53 C52 Fe1 69.5(6) . . ?
C51 C52 Fe1 70.3(7) . . ?
C53 C52 H52 125.5 . . ?
C51 C52 H52 125.5 . . ?
Fe1 C52 H52 126.2 . . ?
C52 C53 C54 111.8(11) . . ?
C52 C53 Fe1 70.4(7) . . ?
C54 C53 Fe1 70.3(6) . . ?
C52 C53 H53 124.1 . . ?
C54 C53 H53 124.1 . . ?
Fe1 C53 H53 126.9 . . ?
C50 C54 C53 104.8(11) . . ?
C50 C54 Fe1 69.1(7) . . ?
C53 C54 Fe1 67.3(7) . . ?
C50 C54 H54 127.6 . . ?
C53 C54 H54 127.6 . . ?
Fe1 C54 H54 127.5 . . ?
O3 C55 C57 122.4(12) . . ?
O3 C55 C56 119.7(10) . . ?
C57 C55 C56 117.9(12) . . ?
C55 C56 H56A 109.5 . . ?
C55 C56 H56B 109.5 . . ?
H56A C56 H56B 109.5 . . ?
C55 C56 H56C 109.5 . . ?
H56A C56 H56C 109.5 . . ?
H56B C56 H56C 109.5 . . ?
C55 C57 H57A 109.5 . . ?
C55 C57 H57B 109.5 . . ?
H57A C57 H57B 109.5 . . ?
C55 C57 H57C 109.5 . . ?
H57A C57 H57C 109.5 . . ?
H57B C57 H57C 109.5 . . ?

loop_
_geom_bond_atom_site_label_1
_geom_bond_atom_site_label_2
_geom_bond_distance
_geom_bond_site_symmetry_2
_geom_bond_publ_flag
Au1 C43 2.006(8) . yes
Au1 C31 2.012(7) . yes
Au1 Au2 2.8578(4) . yes
Au1 Cu1 2.8731(11) . yes
Au1 Cu2 2.8774(12) . yes
Au2 P2 2.315(2) . yes
Au2 P1 2.3184(19) . yes
Cu1 C31 2.077(7) . yes
Cu1 C31 2.077(7) 2_655 ?
Cu1 C31 2.077(7) 3_665 ?
Cu1 C32 2.450(7) 3_665 ?
Cu1 C32 2.450(7) . yes
Cu1 C32 2.450(7) 2_655 ?
Cu1 Au1 2.8732(11) 2_655 ?
Cu1 Au1 2.8732(11) 3_665 ?
Cu2 C43 2.081(8) 2_655 ?
Cu2 C43 2.081(8) 3_665 ?
Cu2 C43 2.081(8) . yes
Cu2 C44 2.417(9) 3_665 ?
Cu2 C44 2.417(9) 2_655 ?
Cu2 C44 2.417(9) . yes
Cu2 Au1 2.8773(12) 2_655 ?
Cu2 Au1 2.8773(12) 3_665 ?
Fe1 C53 2.006(11) . ?
Fe1 C47 2.013(13) . ?
Fe1 C52 2.016(11) . ?
Fe1 C48 2.025(13) . ?
Fe1 C50 2.034(14) . ?
Fe1 C51 2.036(14) . ?
Fe1 C54 2.046(11) . ?
Fe1 C49 2.053(10) . ?
Fe1 C46 2.072(11) . ?
Fe1 C45 2.080(11) . ?
Fe2 C36 2.010(13) . ?
Fe2 C40 2.032(10) . ?
Fe2 C35 2.033(11) . ?
Fe2 C41 2.035(11) . ?
Fe2 C34 2.040(9) . ?
Fe2 C33 2.045(9) . ?
Fe2 C42 2.047(12) . ?
Fe2 C39 2.049(11) . ?
Fe2 C38 2.056(13) . ?
Fe2 C37 2.059(11) . ?
P1 C13 1.797(7) . ?
P1 C7 1.815(8) . ?
P1 C1 1.821(7) . ?
P2 C19 1.793(8) . ?
P2 C16 1.805(7) . ?
P2 C25 1.813(8) . ?
P3 F2 1.511(11) . ?
P3 F5 1.514(12) . ?
P3 F4 1.514(12) . ?
P3 F3 1.519(12) . ?
P3 F6 1.527(13) . ?
P3 F1 1.546(11) . ?
O3 C55 1.196(13) . ?
C1 C2 1.380(11) . ?
C1 C6 1.386(11) . ?
C2 C3 1.383(11) . ?
C2 H2 0.9500 . ?
C3 C4 1.379(13) . ?
C3 H3 0.9500 . ?
C4 C5 1.367(13) . ?
C4 H4 0.9500 . ?
C5 C6 1.373(11) . ?
C5 H5 0.9500 . ?
C6 H6 0.9500 . ?
C7 C8 1.395(11) . ?
C7 C12 1.403(11) . ?
C8 C9 1.368(12) . ?
C8 H8 0.9500 . ?
C9 C10 1.359(14) . ?
C9 H9 0.9500 . ?
C10 C11 1.374(14) . ?
C10 H10 0.9500 . ?
C11 C12 1.375(12) . ?
C11 H11 0.9500 . ?
C12 H12 0.9500 . ?
C13 C14 1.381(10) . ?
C13 C18 1.400(10) . ?
C14 C17 1.384(11) 2_655 ?
C14 H14 0.9500 . ?
C15 C18 1.378(11) 3_665 ?
C15 C16 1.383(10) . ?
C15 H15 0.9500 . ?
C16 C17 1.384(10) . ?
C17 C14 1.384(11) 3_665 ?
C17 H17 0.9500 . ?
C18 C15 1.378(11) 2_655 ?
C18 H18 0.9500 . ?
C19 C24 1.381(12) . ?
C19 C20 1.400(13) . ?
C20 C21 1.404(13) . ?
C20 H20 0.9500 . ?
C21 C22 1.38(2) . ?
C21 H21 0.9500 . ?
C22 C23 1.36(2) . ?
C22 H22 0.9500 . ?
C23 C24 1.382(16) . ?
C23 H23 0.9500 . ?
C24 H24 0.9500 . ?
C25 C26 1.387(11) . ?
C25 C30 1.400(11) . ?
C26 C27 1.393(12) . ?
C26 H26 0.9500 . ?
C27 C28 1.371(13) . ?
C27 H27 0.9500 . ?
C28 C29 1.359(12) . ?
C28 H28 0.9500 . ?
C29 C30 1.392(11) . ?
C29 H29 0.9500 . ?
C30 H30 0.9500 . ?
C31 C32 1.199(10) . ?
C32 C33 1.454(11) . ?
C33 C34 1.419(11) . ?
C33 C37 1.431(12) . ?
C34 C35 1.406(12) . ?
C34 H34 0.9500 . ?
C35 C36 1.389(14) . ?
C35 H35 0.9500 . ?
C36 C37 1.398(13) . ?
C36 H36 0.9500 . ?
C37 H37 0.9500 . ?
C38 C42 1.396(15) . ?
C38 C39 1.406(17) . ?
C38 H38 0.9500 . ?
C39 C40 1.438(16) . ?
C39 H39 0.9500 . ?
C40 C41 1.395(15) . ?
C40 H40 0.9500 . ?
C41 C42 1.432(15) . ?
C41 H41 0.9500 . ?
C42 H42 0.9500 . ?
C43 C44 1.215(11) . ?
C44 C45 1.447(12) . ?
C45 C49 1.436(13) . ?
C45 C46 1.468(15) . ?
C46 C47 1.446(14) . ?
C46 H46 0.9500 . ?
C47 C48 1.467(17) . ?
C47 H47 0.9500 . ?
C48 C49 1.459(14) . ?
C48 H48 0.9500 . ?
C49 H49 0.9500 . ?
C50 C54 1.427(16) . ?
C50 C51 1.512(19) . ?
C50 H50 0.9500 . ?
C51 C52 1.417(17) . ?
C51 H51 0.9500 . ?
C52 C53 1.378(15) . ?
C52 H52 0.9500 . ?
C53 C54 1.467(16) . ?
C53 H53 0.9500 . ?
C54 H54 0.9500 . ?
C55 C57 1.475(16) . ?
C55 C56 1.542(15) . ?
C56 H56A 0.9800 . ?
C56 H56B 0.9800 . ?
C56 H56C 0.9800 . ?
C57 H57A 0.9800 . ?
C57 H57B 0.9800 . ?
C57 H57C 0.9800 . ?

loop_
_platon_squeeze_void_nr
_platon_squeeze_void_average_x
_platon_squeeze_void_average_y
_platon_squeeze_void_average_z
_platon_squeeze_void_volume
_platon_squeeze_void_count_electrons
_platon_squeeze_void_content
1 0.000 0.000 0.000 399 85 ' '
2 0.000 0.000 0.500 314 74 ' '
3 0.333 0.667 0.667 399 85 ' '
4 0.333 0.667 0.167 318 75 ' '
5 0.667 0.333 0.333 399 85 ' '
6 0.667 0.333 0.833 318 75 ' '
